data_7040979
loop_
_publ_author_name
'Wolska-Pietkiewicz, Ma\/lgorzata'
'Swierkosz, Adam'
'Justyniak, Iwona'
'Grala, Agnieszka'
'Soko\/lowski, Kamil'
'Lewi\'nski, Janusz'

_publ_section_title
;
 Alkylzinc diorganophosphates: synthesis, structural diversity and unique
 ability to incorporate zincoxane units.
;
_journal_issue 47
_journal_name_full 'Dalton transactions (Cambridge, England : 2003)'
_journal_page_first 18813
_journal_page_last 18816
_journal_paper_doi 10.1039/c6dt03324e
_journal_volume 45
_journal_year 2016
_chemical_formula_sum 'C27.5 H64 O16 P4 Zn4'
_chemical_formula_weight 1036.14
_space_group_crystal_system triclinic
_space_group_IT_number 2
_space_group_name_Hall '-P 1'
_space_group_name_H-M_alt 'P -1'
_symmetry_space_group_name_Hall '-P 1'
_symmetry_space_group_name_H-M 'P -1'
_atom_sites_solution_hydrogens geom
_audit_creation_method SHELXL-2014/6
_audit_update_record
;
2016-08-18 deposited with the CCDC.
2016-10-19 downloaded from the CCDC.
;
_cell_angle_alpha 78.4190(10)
_cell_angle_beta 83.3870(10)
_cell_angle_gamma 89.9080(10)
_cell_formula_units_Z 4
_cell_length_a 11.54200(10)
_cell_length_b 15.7980(2)
_cell_length_c 25.6050(4)
_cell_measurement_reflns_used 17185
_cell_measurement_temperature 100(2)
_cell_measurement_theta_max 27.485
_cell_measurement_theta_min 0.407
_cell_volume 4542.24(10)
_computing_cell_refinement 'Denzo & Scalepak (Otwinowski, Minor, 1997)'
_computing_data_collection 'Collect (Nonius B.V. 1998)'
_computing_data_reduction 'Denzo & Scalepak (Otwinowski, Minor, 1997)'
_computing_structure_refinement 'SHELXL-2014/6 (Sheldrick, 2014)'
_diffrn_ambient_temperature 100(2)
_diffrn_measured_fraction_theta_full 0.962
_diffrn_measured_fraction_theta_max 0.960
_diffrn_measurement_device_type 'Nonius Kappa-CCD'
_diffrn_measurement_method 'area detector \w scans'
_diffrn_radiation_source 'fine-focus sealed tube'
_diffrn_radiation_type MoK\a
_diffrn_radiation_wavelength 0.71073
_diffrn_reflns_av_R_equivalents 0.0303
_diffrn_reflns_av_unetI/netI 0.0363
_diffrn_reflns_Laue_measured_fraction_full 0.962
_diffrn_reflns_Laue_measured_fraction_max 0.960
_diffrn_reflns_limit_h_max 14
_diffrn_reflns_limit_h_min -14
_diffrn_reflns_limit_k_max 20
_diffrn_reflns_limit_k_min -20
_diffrn_reflns_limit_l_max 33
_diffrn_reflns_limit_l_min -33
_diffrn_reflns_number 32586
_diffrn_reflns_point_group_measured_fraction_full 0.962
_diffrn_reflns_point_group_measured_fraction_max 0.960
_diffrn_reflns_theta_full 25.242
_diffrn_reflns_theta_max 27.435
_diffrn_reflns_theta_min 1.867
_exptl_absorpt_coefficient_mu 2.286
_exptl_absorpt_correction_T_max 0.833
_exptl_absorpt_correction_T_min 0.616
_exptl_absorpt_correction_type multi-scan
_exptl_absorpt_process_details 'Scalepak (Otwinowski, Minor, 1997)'
_exptl_crystal_colour colorless
_exptl_crystal_density_diffrn 1.515
_exptl_crystal_description block
_exptl_crystal_F_000 2148
_exptl_crystal_size_max 0.28
_exptl_crystal_size_mid 0.18
_exptl_crystal_size_min 0.08
_refine_diff_density_max 0.672
_refine_diff_density_min -0.829
_refine_diff_density_rms 0.093
_refine_ls_extinction_method none
_refine_ls_goodness_of_fit_ref 1.077
_refine_ls_hydrogen_treatment constr
_refine_ls_matrix_type full
_refine_ls_number_parameters 969
_refine_ls_number_reflns 19914
_refine_ls_number_restraints 0
_refine_ls_restrained_S_all 1.077
_refine_ls_R_factor_all 0.0457
_refine_ls_R_factor_gt 0.0399
_refine_ls_shift/su_max 0.002
_refine_ls_shift/su_mean 0.000
_refine_ls_structure_factor_coef Fsqd
_refine_ls_weighting_details 'w=1/[\s^2^(Fo^2^)+(0.0331P)^2^+9.4968P] where P=(Fo^2^+2Fc^2^)/3'
_refine_ls_weighting_scheme calc
_refine_ls_wR_factor_gt 0.0948
_refine_ls_wR_factor_ref 0.0978
_reflns_Friedel_coverage 0.000
_reflns_number_gt 17951
_reflns_number_total 19914
_reflns_threshold_expression 'I > 2\s(I)'
_cod_data_source_file c6dt03324e2.cif
_cod_data_source_block shelx_comp2
_cod_depositor_comments 'Adding full bibliography for 7040978--7040981.cif.'
_cod_database_code 7040979
_shelx_space_group_comment
;
The symmetry employed for this shelxl refinement is uniquely defined
by the following loop, which should always be used as a source of
symmetry information in preference to the above space-group names.
They are only intended as comments.
;
_shelxl_version_number 2014/6

loop_
_space_group_symop_operation_xyz
'x, y, z'
'-x, -y, -z'

loop_
_atom_site_label
_atom_site_type_symbol
_atom_site_fract_x
_atom_site_fract_y
_atom_site_fract_z
_atom_site_U_iso_or_equiv
_atom_site_adp_type
_atom_site_occupancy
_atom_site_site_symmetry_order
_atom_site_calc_flag
_atom_site_refinement_flags_posn
_atom_site_refinement_flags_adp
C1 C 0.5618(3) 0.8438(2) 0.07732(13) 0.0253(6) Uani 1 1 d . .
C2 C 0.6411(4) 0.7694(3) 0.0696(2) 0.0494(11) Uani 1 1 d . .
H2A H 0.5936 0.7185 0.0686 0.074 Uiso 1 1 calc R U
H2B H 0.6886 0.7558 0.0994 0.074 Uiso 1 1 calc R U
H2C H 0.6924 0.7858 0.0357 0.074 Uiso 1 1 calc R U
C3 C 0.6386(3) 0.9239(2) 0.07652(16) 0.0362(8) Uani 1 1 d . .
H3A H 0.6886 0.9110 0.1055 0.054 Uiso 1 1 calc R U
H3B H 0.5888 0.9725 0.0817 0.054 Uiso 1 1 calc R U
H3C H 0.6874 0.9391 0.0419 0.054 Uiso 1 1 calc R U
C4 C 0.4867(4) 0.8645(3) 0.03147(15) 0.0459(10) Uani 1 1 d . .
H4A H 0.5370 0.8811 -0.0026 0.069 Uiso 1 1 calc R U
H4B H 0.4354 0.9124 0.0367 0.069 Uiso 1 1 calc R U
H4C H 0.4393 0.8134 0.0308 0.069 Uiso 1 1 calc R U
C5 C 0.1027(3) 0.8640(2) 0.08746(13) 0.0267(6) Uani 1 1 d . .
C6 C 0.1252(4) 0.9557(3) 0.0553(2) 0.0566(13) Uani 1 1 d . .
H6A H 0.0803 0.9649 0.0245 0.085 Uiso 1 1 calc R U
H6B H 0.2086 0.9641 0.0425 0.085 Uiso 1 1 calc R U
H6C H 0.1013 0.9970 0.0781 0.085 Uiso 1 1 calc R U
C7 C -0.0276(3) 0.8513(3) 0.10640(15) 0.0338(8) Uani 1 1 d . .
H7A H -0.0520 0.8925 0.1293 0.051 Uiso 1 1 calc R U
H7B H -0.0430 0.7922 0.1269 0.051 Uiso 1 1 calc R U
H7C H -0.0714 0.8611 0.0752 0.051 Uiso 1 1 calc R U
C8 C 0.1380(3) 0.8000(3) 0.05121(17) 0.0498(11) Uani 1 1 d . .
H8A H 0.1280 0.7409 0.0723 0.075 Uiso 1 1 calc R U
H8B H 0.2199 0.8106 0.0362 0.075 Uiso 1 1 calc R U
H8C H 0.0888 0.8075 0.0220 0.075 Uiso 1 1 calc R U
C9 C 0.2889(3) 0.9125(2) 0.38943(12) 0.0253(6) Uani 1 1 d . .
C10 C 0.1893(4) 0.9757(3) 0.39579(18) 0.0496(11) Uani 1 1 d . .
H10A H 0.1914 0.9961 0.4294 0.074 Uiso 1 1 calc R U
H10B H 0.1143 0.9462 0.3965 0.074 Uiso 1 1 calc R U
H10C H 0.1986 1.0251 0.3655 0.074 Uiso 1 1 calc R U
C11 C 0.2696(3) 0.8360(2) 0.43626(14) 0.0366(8) Uani 1 1 d . .
H11A H 0.3327 0.7949 0.4334 0.055 Uiso 1 1 calc R U
H11B H 0.1947 0.8074 0.4356 0.055 Uiso 1 1 calc R U
H11C H 0.2691 0.8562 0.4701 0.055 Uiso 1 1 calc R U
C12 C 0.4040(4) 0.9574(3) 0.39113(17) 0.0512(12) Uani 1 1 d . .
H12A H 0.4031 0.9758 0.4255 0.077 Uiso 1 1 calc R U
H12B H 0.4153 1.0080 0.3617 0.077 Uiso 1 1 calc R U
H12C H 0.4678 0.9173 0.3873 0.077 Uiso 1 1 calc R U
C13 C 0.2792(3) 0.5817(2) 0.38705(12) 0.0240(6) Uani 1 1 d . .
C14 C 0.2853(4) 0.4931(2) 0.37187(16) 0.0467(11) Uani 1 1 d . .
H14A H 0.3621 0.4867 0.3525 0.070 Uiso 1 1 calc R U
H14B H 0.2246 0.4878 0.3488 0.070 Uiso 1 1 calc R U
H14C H 0.2730 0.4480 0.4045 0.070 Uiso 1 1 calc R U
C15 C 0.1587(3) 0.5921(3) 0.41668(15) 0.0383(8) Uani 1 1 d . .
H15A H 0.0987 0.5872 0.3932 0.057 Uiso 1 1 calc R U
H15B H 0.1549 0.6489 0.4266 0.057 Uiso 1 1 calc R U
H15C H 0.1454 0.5468 0.4492 0.057 Uiso 1 1 calc R U
C16 C 0.3704(3) 0.5851(2) 0.42561(13) 0.0283(7) Uani 1 1 d . .
H16A H 0.3524 0.5399 0.4579 0.042 Uiso 1 1 calc R U
H16B H 0.3693 0.6418 0.4357 0.042 Uiso 1 1 calc R U
H16C H 0.4480 0.5758 0.4079 0.042 Uiso 1 1 calc R U
C17 C 0.4999(3) 1.0770(2) 0.21802(15) 0.0310(7) Uani 1 1 d . .
H17A H 0.4499 1.1265 0.2082 0.046 Uiso 1 1 calc R U
H17B H 0.5819 1.0952 0.2078 0.046 Uiso 1 1 calc R U
H17C H 0.4863 1.0550 0.2569 0.046 Uiso 1 1 calc R U
C18 C 0.3155(3) 1.0955(2) 0.11001(14) 0.0311(7) Uani 1 1 d . .
H18A H 0.3887 1.1280 0.1080 0.047 Uiso 1 1 calc R U
H18B H 0.2568 1.1343 0.0942 0.047 Uiso 1 1 calc R U
H18C H 0.3286 1.0487 0.0902 0.047 Uiso 1 1 calc R U
C19 C 0.3718(3) 0.5975(2) 0.10690(13) 0.0310(7) Uani 1 1 d . .
H19A H 0.2999 0.5658 0.1051 0.046 Uiso 1 1 calc R U
H19B H 0.4384 0.5708 0.0896 0.046 Uiso 1 1 calc R U
H19C H 0.3664 0.6577 0.0883 0.046 Uiso 1 1 calc R U
C20 C 0.1443(3) 0.5288(2) 0.22131(16) 0.0322(8) Uani 1 1 d . .
H20A H 0.1898 0.4877 0.2038 0.048 Uiso 1 1 calc R U
H20B H 0.0610 0.5180 0.2207 0.048 Uiso 1 1 calc R U
H20C H 0.1610 0.5216 0.2586 0.048 Uiso 1 1 calc R U
C21 C -0.0448(3) 0.7983(2) 0.36683(13) 0.0301(7) Uani 1 1 d . .
H21A H -0.0701 0.7376 0.3725 0.045 Uiso 1 1 calc R U
H21B H -0.1079 0.8318 0.3811 0.045 Uiso 1 1 calc R U
H21C H 0.0240 0.8025 0.3854 0.045 Uiso 1 1 calc R U
C22 C -0.0667(3) 0.6717(2) 0.25905(14) 0.0284(7) Uani 1 1 d . .
H22A H -0.1319 0.7071 0.2693 0.043 Uiso 1 1 calc R U
H22B H -0.0900 0.6104 0.2695 0.043 Uiso 1 1 calc R U
H22C H -0.0453 0.6868 0.2201 0.043 Uiso 1 1 calc R U
C23 C 0.6957(3) 0.9125(2) 0.24754(14) 0.0297(7) Uani 1 1 d . .
H23A H 0.7572 0.8716 0.2576 0.044 Uiso 1 1 calc R U
H23B H 0.7148 0.9686 0.2555 0.044 Uiso 1 1 calc R U
H23C H 0.6897 0.9192 0.2091 0.044 Uiso 1 1 calc R U
C24 C 0.6423(3) 0.7175(2) 0.35229(14) 0.0308(7) Uani 1 1 d . .
H24A H 0.6747 0.7736 0.3550 0.046 Uiso 1 1 calc R U
H24B H 0.6979 0.6722 0.3629 0.046 Uiso 1 1 calc R U
H24C H 0.5689 0.7055 0.3761 0.046 Uiso 1 1 calc R U
C25 C 0.1047(3) 0.3480(2) 0.08610(12) 0.0232(6) Uani 1 1 d . .
C26 C 0.0827(3) 0.2769(3) 0.05521(16) 0.0429(9) Uani 1 1 d . .
H26A H 0.0080 0.2863 0.0405 0.064 Uiso 1 1 calc R U
H26B H 0.0806 0.2203 0.0796 0.064 Uiso 1 1 calc R U
H26C H 0.1456 0.2786 0.0258 0.064 Uiso 1 1 calc R U
C27 C 0.1032(4) 0.4348(3) 0.04825(17) 0.0502(11) Uani 1 1 d . .
H27A H 0.1159 0.4809 0.0676 0.075 Uiso 1 1 calc R U
H27B H 0.0275 0.4420 0.0343 0.075 Uiso 1 1 calc R U
H27C H 0.1653 0.4376 0.0184 0.075 Uiso 1 1 calc R U
C28 C 0.2254(3) 0.3359(3) 0.10531(15) 0.0346(8) Uani 1 1 d . .
H28A H 0.2847 0.3390 0.0743 0.052 Uiso 1 1 calc R U
H28B H 0.2279 0.2793 0.1293 0.052 Uiso 1 1 calc R U
H28C H 0.2410 0.3815 0.1246 0.052 Uiso 1 1 calc R U
C29 C -0.3523(3) 0.3464(2) 0.07811(12) 0.0237(6) Uani 1 1 d . .
C30 C -0.4378(3) 0.2755(3) 0.07347(18) 0.0425(9) Uani 1 1 d . .
H30A H -0.5006 0.2687 0.1033 0.064 Uiso 1 1 calc R U
H30B H -0.3967 0.2209 0.0747 0.064 Uiso 1 1 calc R U
H30C H -0.4711 0.2912 0.0394 0.064 Uiso 1 1 calc R U
C31 C -0.2560(3) 0.3574(3) 0.03131(14) 0.0410(9) Uani 1 1 d . .
H31A H -0.2902 0.3732 -0.0025 0.062 Uiso 1 1 calc R U
H31B H -0.2147 0.3030 0.0322 0.062 Uiso 1 1 calc R U
H31C H -0.2011 0.4031 0.0341 0.062 Uiso 1 1 calc R U
C32 C -0.4191(4) 0.4306(2) 0.07493(16) 0.0392(9) Uani 1 1 d . .
H32A H -0.3661 0.4773 0.0781 0.059 Uiso 1 1 calc R U
H32B H -0.4831 0.4235 0.1042 0.059 Uiso 1 1 calc R U
H32C H -0.4508 0.4451 0.0404 0.059 Uiso 1 1 calc R U
C33 C -0.2325(3) 0.4136(2) 0.38792(13) 0.0242(6) Uani 1 1 d . .
C34 C -0.1378(4) 0.4772(3) 0.39422(17) 0.0468(10) Uani 1 1 d . .
H34A H -0.1563 0.4961 0.4284 0.070 Uiso 1 1 calc R U
H34B H -0.1341 0.5275 0.3645 0.070 Uiso 1 1 calc R U
H34C H -0.0622 0.4488 0.3938 0.070 Uiso 1 1 calc R U
C35 C -0.2375(3) 0.3373(2) 0.43500(14) 0.0357(8) Uani 1 1 d . .
H35A H -0.2520 0.3581 0.4687 0.054 Uiso 1 1 calc R U
H35B H -0.1630 0.3075 0.4339 0.054 Uiso 1 1 calc R U
H35C H -0.3006 0.2973 0.4328 0.054 Uiso 1 1 calc R U
C36 C -0.3495(4) 0.4578(3) 0.38970(17) 0.0478(11) Uani 1 1 d . .
H36A H -0.4110 0.4171 0.3865 0.072 Uiso 1 1 calc R U
H36B H -0.3470 0.5078 0.3599 0.072 Uiso 1 1 calc R U
H36C H -0.3659 0.4772 0.4238 0.072 Uiso 1 1 calc R U
C37 C -0.2239(3) 0.0821(2) 0.38640(12) 0.0235(6) Uani 1 1 d . .
C38 C -0.1183(3) 0.0919(3) 0.41594(16) 0.0414(9) Uani 1 1 d . .
H38A H -0.1196 0.1484 0.4262 0.062 Uiso 1 1 calc R U
H38B H -0.0465 0.0873 0.3923 0.062 Uiso 1 1 calc R U
H38C H -0.1212 0.0461 0.4482 0.062 Uiso 1 1 calc R U
C39 C -0.3338(3) 0.0860(2) 0.42480(13) 0.0286(7) Uani 1 1 d . .
H39A H -0.3318 0.0411 0.4572 0.043 Uiso 1 1 calc R U
H39B H -0.4025 0.0765 0.4073 0.043 Uiso 1 1 calc R U
H39C H -0.3378 0.1429 0.4346 0.043 Uiso 1 1 calc R U
C40 C -0.2231(4) -0.0072(2) 0.37116(16) 0.0462(10) Uani 1 1 d . .
H40A H -0.2279 -0.0524 0.4038 0.069 Uiso 1 1 calc R U
H40B H -0.1508 -0.0131 0.3482 0.069 Uiso 1 1 calc R U
H40C H -0.2902 -0.0131 0.3518 0.069 Uiso 1 1 calc R U
C43 C -0.1815(3) 0.0978(2) 0.10584(13) 0.0289(7) Uani 1 1 d . .
H43A H -0.1777 0.1583 0.0868 0.043 Uiso 1 1 calc R U
H43B H -0.2363 0.0652 0.0905 0.043 Uiso 1 1 calc R U
H43C H -0.1039 0.0729 0.1022 0.043 Uiso 1 1 calc R U
C44 C -0.0033(3) 0.02937(19) 0.21983(15) 0.0289(7) Uani 1 1 d . .
H44A H -0.0259 0.0248 0.2584 0.043 Uiso 1 1 calc R U
H44B H 0.0796 0.0164 0.2135 0.043 Uiso 1 1 calc R U
H44C H -0.0500 -0.0119 0.2067 0.043 Uiso 1 1 calc R U
C45 C 0.1102(3) 0.2993(2) 0.36544(13) 0.0284(7) Uani 1 1 d . .
H45A H 0.0326 0.3060 0.3840 0.043 Uiso 1 1 calc R U
H45B H 0.1680 0.3317 0.3792 0.043 Uiso 1 1 calc R U
H45C H 0.1298 0.2380 0.3717 0.043 Uiso 1 1 calc R U
C46 C 0.1878(3) 0.1698(2) 0.25947(14) 0.0281(7) Uani 1 1 d . .
H46A H 0.1872 0.1842 0.2204 0.042 Uiso 1 1 calc R U
H46B H 0.2054 0.1086 0.2705 0.042 Uiso 1 1 calc R U
H46C H 0.2474 0.2054 0.2697 0.042 Uiso 1 1 calc R U
C47 C -0.1019(3) 0.5938(2) 0.10825(13) 0.0315(7) Uani 1 1 d . .
H47A H -0.0910 0.5474 0.0880 0.047 Uiso 1 1 calc R U
H47B H -0.0394 0.6376 0.0956 0.047 Uiso 1 1 calc R U
H47C H -0.1775 0.6204 0.1029 0.047 Uiso 1 1 calc R U
C48 C -0.3531(3) 0.5798(2) 0.21314(15) 0.0296(7) Uani 1 1 d . .
H48A H -0.3602 0.5583 0.2521 0.044 Uiso 1 1 calc R U
H48B H -0.4296 0.5981 0.2024 0.044 Uiso 1 1 calc R U
H48C H -0.2980 0.6291 0.2033 0.044 Uiso 1 1 calc R U
C49 C 0.4356(5) 0.2508(8) 0.5003(3) 0.139(4) Uani 1 1 d . .
H49A H 0.4720 0.2935 0.4696 0.208 Uiso 1 1 calc R U
H49B H 0.4655 0.1934 0.4980 0.208 Uiso 1 1 calc R U
H49C H 0.4541 0.2660 0.5337 0.208 Uiso 1 1 calc R U
C50 C 0.3069(4) 0.2500(4) 0.49954(17) 0.0564(13) Uani 1 1 d . .
C51 C 0.2487(5) 0.1791(3) 0.49028(18) 0.0620(14) Uani 1 1 d . .
H51 H 0.2913 0.1300 0.4839 0.074 Uiso 1 1 calc R U
C52 C 0.1291(6) 0.1792(4) 0.49027(19) 0.0682(16) Uani 1 1 d . .
H52 H 0.0890 0.1302 0.4842 0.082 Uiso 1 1 calc R U
C53 C 0.0689(4) 0.2506(6) 0.4991(2) 0.075(2) Uani 1 1 d . .
H53 H -0.0133 0.2514 0.4986 0.091 Uiso 1 1 calc R U
C54 C 0.1252(6) 0.3197(4) 0.50830(19) 0.0736(18) Uani 1 1 d . .
H54 H 0.0823 0.3689 0.5145 0.088 Uiso 1 1 calc R U
C55 C 0.2434(5) 0.3198(3) 0.50887(18) 0.0622(14) Uani 1 1 d . .
H55 H 0.2819 0.3687 0.5158 0.075 Uiso 1 1 calc R U
C58 C -0.5662(3) 0.4164(2) 0.24739(14) 0.0293(7) Uani 1 1 d . .
H58A H -0.5408 0.4229 0.2089 0.044 Uiso 1 1 calc R U
H58B H -0.5881 0.4728 0.2554 0.044 Uiso 1 1 calc R U
H58C H -0.6335 0.3764 0.2575 0.044 Uiso 1 1 calc R U
C60 C -0.5696(3) 0.2205(2) 0.35241(13) 0.0304(7) Uani 1 1 d . .
H60A H -0.5073 0.2099 0.3757 0.046 Uiso 1 1 calc R U
H60B H -0.6288 0.1740 0.3635 0.046 Uiso 1 1 calc R U
H60C H -0.6055 0.2759 0.3552 0.046 Uiso 1 1 calc R U
O1 O 0.33878(16) 0.90749(12) 0.16436(8) 0.0184(4) Uani 1 1 d . .
O2 O 0.28603(17) 0.96021(13) 0.25217(8) 0.0199(4) Uani 1 1 d . .
O3 O 0.47238(17) 1.00888(13) 0.18999(9) 0.0227(4) Uani 1 1 d . .
O4 O 0.27430(17) 1.05927(13) 0.16598(8) 0.0212(4) Uani 1 1 d . .
O5 O 0.30875(17) 0.74268(12) 0.16511(8) 0.0188(4) Uani 1 1 d . .
O6 O 0.33696(17) 0.63264(13) 0.25060(8) 0.0202(4) Uani 1 1 d . .
O7 O 0.38739(18) 0.59480(13) 0.16268(9) 0.0223(4) Uani 1 1 d . .
O8 O 0.17571(17) 0.61667(13) 0.19283(9) 0.0217(4) Uani 1 1 d . .
O9 O 0.53980(17) 0.78241(13) 0.21424(8) 0.0213(4) Uani 1 1 d . .
O10 O 0.41793(16) 0.78072(13) 0.30478(8) 0.0186(4) Uani 1 1 d . .
O11 O 0.58511(17) 0.87984(13) 0.27789(9) 0.0221(4) Uani 1 1 d . .
O12 O 0.62054(18) 0.71965(14) 0.29752(9) 0.0227(4) Uani 1 1 d . .
O13 O 0.18840(16) 0.77427(12) 0.30655(8) 0.0187(4) Uani 1 1 d . .
O14 O 0.09108(17) 0.82981(13) 0.22165(8) 0.0215(4) Uani 1 1 d . .
O15 O -0.01556(18) 0.83225(14) 0.30962(8) 0.0221(4) Uani 1 1 d . .
O16 O 0.03235(17) 0.68754(13) 0.28596(9) 0.0214(4) Uani 1 1 d . .
O17 O -0.16614(17) 0.40781(12) 0.16231(8) 0.0189(4) Uani 1 1 d . .
O18 O -0.16184(17) 0.45988(13) 0.25034(8) 0.0202(4) Uani 1 1 d . .
O19 O -0.09866(18) 0.55849(13) 0.16479(9) 0.0225(4) Uani 1 1 d . .
O20 O -0.31087(17) 0.51146(13) 0.18584(9) 0.0224(4) Uani 1 1 d . .
O21 O -0.14473(16) 0.24166(12) 0.16453(8) 0.0184(4) Uani 1 1 d . .
O22 O -0.21304(17) 0.13135(13) 0.25019(8) 0.0197(4) Uani 1 1 d . .
O23 O -0.22091(17) 0.09353(13) 0.16235(8) 0.0210(4) Uani 1 1 d . .
O24 O -0.02341(16) 0.11688(13) 0.19145(9) 0.0204(4) Uani 1 1 d . .
O25 O 0.04910(17) 0.32848(13) 0.21998(8) 0.0215(4) Uani 1 1 d . .
O26 O -0.09220(16) 0.27430(13) 0.30499(8) 0.0193(4) Uani 1 1 d . .
O27 O 0.11040(17) 0.33229(13) 0.30811(8) 0.0215(4) Uani 1 1 d . .
O28 O 0.07441(17) 0.18666(13) 0.28561(9) 0.0213(4) Uani 1 1 d . .
O29 O -0.39701(17) 0.28396(13) 0.21423(8) 0.0212(4) Uani 1 1 d . .
O30 O -0.32050(16) 0.28088(13) 0.30462(8) 0.0191(4) Uani 1 1 d . .
O31 O -0.47129(18) 0.38245(13) 0.27768(9) 0.0219(4) Uani 1 1 d . .
O32 O -0.52131(17) 0.22302(14) 0.29740(9) 0.0227(4) Uani 1 1 d . .
P1 P 0.34065(6) 0.97974(4) 0.19533(3) 0.01628(14) Uani 1 1 d . .
P2 P 0.30306(6) 0.64948(4) 0.19522(3) 0.01606(14) Uani 1 1 d . .
P3 P 0.07919(6) 0.78328(5) 0.27855(3) 0.01643(14) Uani 1 1 d . .
P4 P 0.53616(6) 0.79010(5) 0.27137(3) 0.01684(14) Uani 1 1 d . .
P5 P -0.18325(6) 0.48009(4) 0.19308(3) 0.01658(14) Uani 1 1 d . .
P6 P -0.15273(6) 0.14839(4) 0.19445(3) 0.01608(14) Uani 1 1 d . .
P7 P 0.03151(6) 0.28261(5) 0.27718(3) 0.01640(14) Uani 1 1 d . .
P8 P -0.42160(6) 0.29210(5) 0.27125(3) 0.01681(14) Uani 1 1 d . .
Zn1 Zn 0.46424(3) 0.81859(2) 0.14806(2) 0.01770(7) Uani 1 1 d . .
Zn2 Zn 0.18945(3) 0.84041(2) 0.15165(2) 0.01738(7) Uani 1 1 d . .
Zn3 Zn 0.29315(3) 0.87380(2) 0.31986(2) 0.01805(7) Uani 1 1 d . .
Zn4 Zn 0.30488(3) 0.67209(2) 0.32026(2) 0.01782(7) Uani 1 1 d . .
Zn5 Zn -0.01392(3) 0.33629(2) 0.15034(2) 0.01728(7) Uani 1 1 d . .
Zn6 Zn -0.28818(3) 0.32025(2) 0.14785(2) 0.01738(7) Uani 1 1 d . .
Zn7 Zn -0.20244(3) 0.37434(2) 0.31849(2) 0.01821(7) Uani 1 1 d . .
Zn8 Zn -0.21537(3) 0.17203(2) 0.31941(2) 0.01786(7) Uani 1 1 d . .

loop_
_atom_site_aniso_label
_atom_site_aniso_U_11
_atom_site_aniso_U_22
_atom_site_aniso_U_33
_atom_site_aniso_U_23
_atom_site_aniso_U_13
_atom_site_aniso_U_12
C1 0.0264(15) 0.0281(16) 0.0207(15) -0.0072(13) 0.0046(12) -0.0028(12)
C2 0.041(2) 0.043(2) 0.061(3) -0.019(2) 0.0201(19) 0.0068(17)
C3 0.0328(18) 0.0358(19) 0.036(2) -0.0026(16) 0.0045(14) -0.0118(14)
C4 0.050(2) 0.063(3) 0.0219(18) -0.0038(18) -0.0001(16) -0.014(2)
C5 0.0241(15) 0.0347(17) 0.0213(16) -0.0041(13) -0.0049(12) -0.0018(12)
C6 0.048(2) 0.054(3) 0.057(3) 0.028(2) -0.028(2) -0.0121(19)
C7 0.0252(16) 0.043(2) 0.0339(19) -0.0077(16) -0.0070(13) -0.0003(14)
C8 0.034(2) 0.088(3) 0.037(2) -0.036(2) -0.0027(16) -0.005(2)
C9 0.0363(17) 0.0234(15) 0.0178(15) -0.0092(12) -0.0004(12) -0.0046(12)
C10 0.072(3) 0.042(2) 0.039(2) -0.0202(19) -0.001(2) 0.017(2)
C11 0.051(2) 0.0378(19) 0.0215(17) -0.0052(15) -0.0068(15) -0.0075(16)
C12 0.060(3) 0.061(3) 0.037(2) -0.021(2) -0.0012(19) -0.032(2)
C13 0.0343(16) 0.0206(14) 0.0156(14) 0.0013(12) -0.0047(12) -0.0063(12)
C14 0.096(3) 0.0169(16) 0.0274(19) 0.0003(14) -0.016(2) -0.0097(18)
C15 0.0300(17) 0.047(2) 0.0302(19) 0.0081(16) 0.0015(14) -0.0098(15)
C16 0.0375(17) 0.0263(16) 0.0206(16) -0.0007(13) -0.0087(13) 0.0023(13)
C17 0.0246(15) 0.0285(16) 0.045(2) -0.0200(15) -0.0032(14) -0.0074(12)
C18 0.0452(19) 0.0216(15) 0.0225(17) 0.0028(13) 0.0004(14) 0.0000(13)
C19 0.0458(19) 0.0291(17) 0.0203(16) -0.0092(13) -0.0059(14) 0.0097(14)
C20 0.0275(16) 0.0207(15) 0.045(2) 0.0049(14) -0.0111(14) -0.0092(12)
C21 0.0272(16) 0.0406(19) 0.0214(16) -0.0062(14) 0.0022(12) 0.0048(13)
C22 0.0247(15) 0.0281(16) 0.0338(18) -0.0064(14) -0.0088(13) -0.0095(12)
C23 0.0258(15) 0.0304(17) 0.0303(18) -0.0043(14) 0.0039(13) -0.0119(12)
C24 0.0308(16) 0.0340(18) 0.0280(18) -0.0033(14) -0.0109(13) 0.0021(13)
C25 0.0230(14) 0.0251(15) 0.0194(15) -0.0019(12) 0.0017(11) 0.0001(11)
C26 0.0354(19) 0.062(3) 0.038(2) -0.030(2) 0.0034(15) 0.0007(17)
C27 0.047(2) 0.051(2) 0.037(2) 0.0173(19) 0.0127(18) 0.0042(18)
C28 0.0211(15) 0.049(2) 0.0332(19) -0.0067(16) -0.0017(13) 0.0009(14)
C29 0.0293(15) 0.0248(15) 0.0186(15) -0.0054(12) -0.0074(12) 0.0021(12)
C30 0.0365(19) 0.045(2) 0.055(3) -0.022(2) -0.0214(18) 0.0000(16)
C31 0.049(2) 0.053(2) 0.0186(17) -0.0016(16) -0.0022(15) 0.0069(18)
C32 0.052(2) 0.0350(19) 0.035(2) -0.0094(16) -0.0221(17) 0.0194(16)
C33 0.0323(16) 0.0218(14) 0.0200(15) -0.0080(12) -0.0025(12) 0.0018(12)
C34 0.065(3) 0.040(2) 0.040(2) -0.0201(19) -0.0051(19) -0.0155(19)
C35 0.050(2) 0.0331(18) 0.0213(17) -0.0028(14) 0.0012(15) 0.0066(15)
C36 0.056(2) 0.057(3) 0.038(2) -0.024(2) -0.0100(18) 0.030(2)
C37 0.0308(15) 0.0213(14) 0.0157(14) 0.0008(12) 0.0009(11) 0.0014(11)
C38 0.0357(19) 0.052(2) 0.030(2) 0.0092(17) -0.0066(15) 0.0058(16)
C39 0.0340(17) 0.0250(16) 0.0235(16) -0.0009(13) 0.0034(13) -0.0043(12)
C40 0.088(3) 0.0169(16) 0.0273(19) 0.0015(14) 0.0105(19) 0.0072(17)
C43 0.0418(18) 0.0258(16) 0.0203(16) -0.0093(13) -0.0005(13) -0.0056(13)
C44 0.0238(15) 0.0169(14) 0.042(2) 0.0025(13) -0.0008(13) 0.0033(11)
C45 0.0311(16) 0.0338(17) 0.0208(16) -0.0044(13) -0.0068(12) -0.0059(13)
C46 0.0242(15) 0.0289(16) 0.0317(18) -0.0096(14) 0.0003(12) 0.0065(12)
C47 0.045(2) 0.0244(16) 0.0213(16) 0.0025(13) -0.0019(14) -0.0068(14)
C48 0.0298(16) 0.0249(16) 0.039(2) -0.0161(14) -0.0078(14) 0.0102(12)
C49 0.047(3) 0.324(14) 0.051(4) -0.049(6) -0.007(3) 0.001(5)
C50 0.036(2) 0.110(4) 0.0223(19) -0.013(2) -0.0010(15) 0.001(2)
C51 0.109(4) 0.048(3) 0.030(2) -0.004(2) -0.018(2) 0.019(3)
C52 0.101(4) 0.070(4) 0.029(2) 0.009(2) -0.018(2) -0.037(3)
C53 0.039(2) 0.146(6) 0.028(2) 0.013(3) -0.0025(18) 0.005(3)
C54 0.108(5) 0.074(4) 0.027(2) 0.009(2) 0.010(3) 0.031(3)
C55 0.100(4) 0.053(3) 0.027(2) -0.004(2) 0.012(2) -0.020(3)
C58 0.0298(16) 0.0299(17) 0.0294(18) -0.0047(14) -0.0104(13) 0.0126(13)
C60 0.0265(16) 0.0386(19) 0.0222(16) -0.0006(14) 0.0040(12) -0.0049(13)
O1 0.0193(9) 0.0161(9) 0.0208(10) -0.0066(8) -0.0015(8) -0.0006(7)
O2 0.0258(10) 0.0165(9) 0.0165(10) -0.0025(8) 0.0002(8) -0.0021(8)
O3 0.0190(10) 0.0210(10) 0.0298(12) -0.0114(9) 0.0009(8) -0.0031(8)
O4 0.0246(10) 0.0169(10) 0.0208(11) -0.0017(8) -0.0006(8) 0.0034(8)
O5 0.0223(10) 0.0135(9) 0.0210(10) -0.0041(8) -0.0027(8) 0.0000(7)
O6 0.0246(10) 0.0181(10) 0.0184(10) -0.0042(8) -0.0039(8) -0.0016(8)
O7 0.0274(11) 0.0208(10) 0.0200(11) -0.0057(9) -0.0053(8) 0.0070(8)
O8 0.0206(10) 0.0147(9) 0.0294(12) -0.0016(9) -0.0065(8) -0.0025(7)
O9 0.0226(10) 0.0239(10) 0.0175(10) -0.0041(8) -0.0028(8) -0.0003(8)
O10 0.0173(9) 0.0182(10) 0.0194(10) -0.0037(8) 0.0015(7) -0.0019(7)
O11 0.0214(10) 0.0190(10) 0.0254(11) -0.0055(9) 0.0007(8) -0.0054(8)
O12 0.0228(10) 0.0234(10) 0.0220(11) -0.0036(9) -0.0049(8) 0.0039(8)
O13 0.0181(9) 0.0162(9) 0.0217(11) -0.0032(8) -0.0034(8) -0.0007(7)
O14 0.0218(10) 0.0235(10) 0.0184(11) -0.0028(8) -0.0015(8) -0.0006(8)
O15 0.0239(10) 0.0237(10) 0.0184(11) -0.0048(9) -0.0004(8) 0.0040(8)
O16 0.0227(10) 0.0180(10) 0.0248(11) -0.0047(9) -0.0066(8) -0.0042(8)
O17 0.0212(10) 0.0153(9) 0.0218(11) -0.0070(8) -0.0039(8) 0.0019(7)
O18 0.0250(10) 0.0177(10) 0.0186(10) -0.0048(8) -0.0039(8) 0.0006(8)
O19 0.0263(10) 0.0169(10) 0.0238(11) -0.0032(8) -0.0022(8) -0.0058(8)
O20 0.0207(10) 0.0212(10) 0.0291(12) -0.0117(9) -0.0068(8) 0.0061(8)
O21 0.0187(9) 0.0137(9) 0.0225(11) -0.0036(8) -0.0015(8) -0.0006(7)
O22 0.0222(10) 0.0184(10) 0.0177(10) -0.0033(8) 0.0000(8) -0.0003(7)
O23 0.0232(10) 0.0195(10) 0.0199(11) -0.0049(8) 0.0002(8) -0.0072(8)
O24 0.0170(9) 0.0151(9) 0.0271(11) -0.0008(8) 0.0002(8) 0.0004(7)
O25 0.0235(10) 0.0213(10) 0.0191(11) -0.0025(8) -0.0028(8) -0.0003(8)
O26 0.0180(9) 0.0172(9) 0.0225(11) -0.0042(8) -0.0017(8) -0.0003(7)
O27 0.0225(10) 0.0227(10) 0.0199(11) -0.0055(9) -0.0029(8) -0.0053(8)
O28 0.0207(10) 0.0179(10) 0.0242(11) -0.0039(8) 0.0009(8) 0.0025(7)
O29 0.0217(10) 0.0240(10) 0.0181(10) -0.0053(8) -0.0016(8) 0.0013(8)
O30 0.0174(9) 0.0179(9) 0.0224(11) -0.0042(8) -0.0040(8) 0.0013(7)
O31 0.0245(10) 0.0185(10) 0.0240(11) -0.0058(9) -0.0064(8) 0.0056(8)
O32 0.0214(10) 0.0245(11) 0.0213(11) -0.0043(9) 0.0009(8) -0.0039(8)
P1 0.0178(3) 0.0129(3) 0.0178(4) -0.0035(3) 0.0003(3) -0.0011(2)
P2 0.0179(3) 0.0130(3) 0.0177(3) -0.0037(3) -0.0028(3) -0.0001(2)
P3 0.0164(3) 0.0157(3) 0.0169(3) -0.0033(3) -0.0008(3) -0.0004(2)
P4 0.0170(3) 0.0159(3) 0.0176(4) -0.0034(3) -0.0018(3) -0.0013(2)
P5 0.0187(3) 0.0132(3) 0.0185(4) -0.0042(3) -0.0032(3) 0.0000(2)
P6 0.0172(3) 0.0132(3) 0.0179(3) -0.0037(3) -0.0011(3) -0.0009(2)
P7 0.0163(3) 0.0160(3) 0.0169(3) -0.0033(3) -0.0020(3) -0.0008(2)
P8 0.0164(3) 0.0164(3) 0.0177(4) -0.0039(3) -0.0013(3) 0.0003(2)
Zn1 0.01956(15) 0.01705(15) 0.01602(16) -0.00377(13) 0.00059(12) -0.00112(11)
Zn2 0.01972(15) 0.01631(15) 0.01600(16) -0.00260(12) -0.00280(12) -0.00002(11)
Zn3 0.02122(16) 0.01705(15) 0.01610(16) -0.00487(13) -0.00036(12) -0.00208(12)
Zn4 0.02144(16) 0.01550(15) 0.01578(16) -0.00125(12) -0.00234(12) -0.00176(12)
Zn5 0.01879(15) 0.01604(15) 0.01600(16) -0.00201(12) 0.00006(12) -0.00125(11)
Zn6 0.02014(15) 0.01682(15) 0.01567(16) -0.00384(12) -0.00321(12) -0.00007(11)
Zn7 0.02131(16) 0.01777(15) 0.01649(16) -0.00558(13) -0.00245(12) 0.00113(12)
Zn8 0.02069(16) 0.01573(15) 0.01590(16) -0.00111(12) -0.00054(12) -0.00011(11)

loop_
_atom_type_symbol
_atom_type_description
_atom_type_scat_dispersion_real
_atom_type_scat_dispersion_imag
_atom_type_scat_source
C C 0.0033 0.0016 'International Tables Vol C Tables 4.2.6.8 and 6.1.1.4'
H H 0.0000 0.0000 'International Tables Vol C Tables 4.2.6.8 and 6.1.1.4'
O O 0.0106 0.0060 'International Tables Vol C Tables 4.2.6.8 and 6.1.1.4'
P P 0.1023 0.0942 'International Tables Vol C Tables 4.2.6.8 and 6.1.1.4'
Zn Zn 0.2839 1.4301 'International Tables Vol C Tables 4.2.6.8 and 6.1.1.4'

loop_
_geom_angle_atom_site_label_1
_geom_angle_atom_site_label_2
_geom_angle_atom_site_label_3
_geom_angle
C2 C1 C4 109.8(3)
C2 C1 C3 108.4(3)
C4 C1 C3 108.7(3)
C2 C1 Zn1 111.6(3)
C4 C1 Zn1 111.3(2)
C3 C1 Zn1 107.0(2)
C1 C2 H2A 109.5
C1 C2 H2B 109.5
H2A C2 H2B 109.5
C1 C2 H2C 109.5
H2A C2 H2C 109.5
H2B C2 H2C 109.5
C1 C3 H3A 109.5
C1 C3 H3B 109.5
H3A C3 H3B 109.5
C1 C3 H3C 109.5
H3A C3 H3C 109.5
H3B C3 H3C 109.5
C1 C4 H4A 109.5
C1 C4 H4B 109.5
H4A C4 H4B 109.5
C1 C4 H4C 109.5
H4A C4 H4C 109.5
H4B C4 H4C 109.5
C6 C5 C7 108.9(3)
C6 C5 C8 109.1(4)
C7 C5 C8 108.4(3)
C6 C5 Zn2 112.1(2)
C7 C5 Zn2 108.5(2)
C8 C5 Zn2 109.9(3)
C5 C6 H6A 109.5
C5 C6 H6B 109.5
H6A C6 H6B 109.5
C5 C6 H6C 109.5
H6A C6 H6C 109.5
H6B C6 H6C 109.5
C5 C7 H7A 109.5
C5 C7 H7B 109.5
H7A C7 H7B 109.5
C5 C7 H7C 109.5
H7A C7 H7C 109.5
H7B C7 H7C 109.5
C5 C8 H8A 109.5
C5 C8 H8B 109.5
H8A C8 H8B 109.5
C5 C8 H8C 109.5
H8A C8 H8C 109.5
H8B C8 H8C 109.5
C12 C9 C11 109.3(3)
C12 C9 C10 109.1(3)
C11 C9 C10 107.9(3)
C12 C9 Zn3 108.9(2)
C11 C9 Zn3 110.7(2)
C10 C9 Zn3 111.0(2)
C9 C10 H10A 109.5
C9 C10 H10B 109.5
H10A C10 H10B 109.5
C9 C10 H10C 109.5
H10A C10 H10C 109.5
H10B C10 H10C 109.5
C9 C11 H11A 109.5
C9 C11 H11B 109.5
H11A C11 H11B 109.5
C9 C11 H11C 109.5
H11A C11 H11C 109.5
H11B C11 H11C 109.5
C9 C12 H12A 109.5
C9 C12 H12B 109.5
H12A C12 H12B 109.5
C9 C12 H12C 109.5
H12A C12 H12C 109.5
H12B C12 H12C 109.5
C14 C13 C15 109.4(3)
C14 C13 C16 107.7(3)
C15 C13 C16 108.2(3)
C14 C13 Zn4 108.7(2)
C15 C13 Zn4 109.5(2)
C16 C13 Zn4 113.3(2)
C13 C14 H14A 109.5
C13 C14 H14B 109.5
H14A C14 H14B 109.5
C13 C14 H14C 109.5
H14A C14 H14C 109.5
H14B C14 H14C 109.5
C13 C15 H15A 109.5
C13 C15 H15B 109.5
H15A C15 H15B 109.5
C13 C15 H15C 109.5
H15A C15 H15C 109.5
H15B C15 H15C 109.5
C13 C16 H16A 109.5
C13 C16 H16B 109.5
H16A C16 H16B 109.5
C13 C16 H16C 109.5
H16A C16 H16C 109.5
H16B C16 H16C 109.5
O3 C17 H17A 109.5
O3 C17 H17B 109.5
H17A C17 H17B 109.5
O3 C17 H17C 109.5
H17A C17 H17C 109.5
H17B C17 H17C 109.5
O4 C18 H18A 109.5
O4 C18 H18B 109.5
H18A C18 H18B 109.5
O4 C18 H18C 109.5
H18A C18 H18C 109.5
H18B C18 H18C 109.5
O7 C19 H19A 109.5
O7 C19 H19B 109.5
H19A C19 H19B 109.5
O7 C19 H19C 109.5
H19A C19 H19C 109.5
H19B C19 H19C 109.5
O8 C20 H20A 109.5
O8 C20 H20B 109.5
H20A C20 H20B 109.5
O8 C20 H20C 109.5
H20A C20 H20C 109.5
H20B C20 H20C 109.5
O15 C21 H21A 109.5
O15 C21 H21B 109.5
H21A C21 H21B 109.5
O15 C21 H21C 109.5
H21A C21 H21C 109.5
H21B C21 H21C 109.5
O16 C22 H22A 109.5
O16 C22 H22B 109.5
H22A C22 H22B 109.5
O16 C22 H22C 109.5
H22A C22 H22C 109.5
H22B C22 H22C 109.5
O11 C23 H23A 109.5
O11 C23 H23B 109.5
H23A C23 H23B 109.5
O11 C23 H23C 109.5
H23A C23 H23C 109.5
H23B C23 H23C 109.5
O12 C24 H24A 109.5
O12 C24 H24B 109.5
H24A C24 H24B 109.5
O12 C24 H24C 109.5
H24A C24 H24C 109.5
H24B C24 H24C 109.5
C27 C25 C28 108.7(3)
C27 C25 C26 108.6(3)
C28 C25 C26 108.7(3)
C27 C25 Zn5 113.2(2)
C28 C25 Zn5 108.3(2)
C26 C25 Zn5 109.3(2)
C25 C26 H26A 109.5
C25 C26 H26B 109.5
H26A C26 H26B 109.5
C25 C26 H26C 109.5
H26A C26 H26C 109.5
H26B C26 H26C 109.5
C25 C27 H27A 109.5
C25 C27 H27B 109.5
H27A C27 H27B 109.5
C25 C27 H27C 109.5
H27A C27 H27C 109.5
H27B C27 H27C 109.5
C25 C28 H28A 109.5
C25 C28 H28B 109.5
H28A C28 H28B 109.5
C25 C28 H28C 109.5
H28A C28 H28C 109.5
H28B C28 H28C 109.5
C31 C29 C30 109.2(3)
C31 C29 C32 108.9(3)
C30 C29 C32 107.9(3)
C31 C29 Zn6 111.5(2)
C30 C29 Zn6 111.1(2)
C32 C29 Zn6 108.2(2)
C29 C30 H30A 109.5
C29 C30 H30B 109.5
H30A C30 H30B 109.5
C29 C30 H30C 109.5
H30A C30 H30C 109.5
H30B C30 H30C 109.5
C29 C31 H31A 109.5
C29 C31 H31B 109.5
H31A C31 H31B 109.5
C29 C31 H31C 109.5
H31A C31 H31C 109.5
H31B C31 H31C 109.5
C29 C32 H32A 109.5
C29 C32 H32B 109.5
H32A C32 H32B 109.5
C29 C32 H32C 109.5
H32A C32 H32C 109.5
H32B C32 H32C 109.5
C35 C33 C36 108.6(3)
C35 C33 C34 108.2(3)
C36 C33 C34 108.9(3)
C35 C33 Zn7 110.9(2)
C36 C33 Zn7 108.5(2)
C34 C33 Zn7 111.7(2)
C33 C34 H34A 109.5
C33 C34 H34B 109.5
H34A C34 H34B 109.5
C33 C34 H34C 109.5
H34A C34 H34C 109.5
H34B C34 H34C 109.5
C33 C35 H35A 109.5
C33 C35 H35B 109.5
H35A C35 H35B 109.5
C33 C35 H35C 109.5
H35A C35 H35C 109.5
H35B C35 H35C 109.5
C33 C36 H36A 109.5
C33 C36 H36B 109.5
H36A C36 H36B 109.5
C33 C36 H36C 109.5
H36A C36 H36C 109.5
H36B C36 H36C 109.5
C39 C37 C38 108.1(3)
C39 C37 C40 107.5(3)
C38 C37 C40 109.5(3)
C39 C37 Zn8 113.5(2)
C38 C37 Zn8 109.7(2)
C40 C37 Zn8 108.4(2)
C37 C38 H38A 109.5
C37 C38 H38B 109.5
H38A C38 H38B 109.5
C37 C38 H38C 109.5
H38A C38 H38C 109.5
H38B C38 H38C 109.5
C37 C39 H39A 109.5
C37 C39 H39B 109.5
H39A C39 H39B 109.5
C37 C39 H39C 109.5
H39A C39 H39C 109.5
H39B C39 H39C 109.5
C37 C40 H40A 109.5
C37 C40 H40B 109.5
H40A C40 H40B 109.5
C37 C40 H40C 109.5
H40A C40 H40C 109.5
H40B C40 H40C 109.5
O23 C43 H43A 109.5
O23 C43 H43B 109.5
H43A C43 H43B 109.5
O23 C43 H43C 109.5
H43A C43 H43C 109.5
H43B C43 H43C 109.5
O24 C44 H44A 109.5
O24 C44 H44B 109.5
H44A C44 H44B 109.5
O24 C44 H44C 109.5
H44A C44 H44C 109.5
H44B C44 H44C 109.5
O27 C45 H45A 109.5
O27 C45 H45B 109.5
H45A C45 H45B 109.5
O27 C45 H45C 109.5
H45A C45 H45C 109.5
H45B C45 H45C 109.5
O28 C46 H46A 109.5
O28 C46 H46B 109.5
H46A C46 H46B 109.5
O28 C46 H46C 109.5
H46A C46 H46C 109.5
H46B C46 H46C 109.5
O19 C47 H47A 109.5
O19 C47 H47B 109.5
H47A C47 H47B 109.5
O19 C47 H47C 109.5
H47A C47 H47C 109.5
H47B C47 H47C 109.5
O20 C48 H48A 109.5
O20 C48 H48B 109.5
H48A C48 H48B 109.5
O20 C48 H48C 109.5
H48A C48 H48C 109.5
H48B C48 H48C 109.5
C50 C49 H49A 109.5
C50 C49 H49B 109.5
H49A C49 H49B 109.5
C50 C49 H49C 109.5
H49A C49 H49C 109.5
H49B C49 H49C 109.5
C55 C50 C51 118.6(4)
C55 C50 C49 120.2(6)
C51 C50 C49 121.2(6)
C52 C51 C50 120.4(5)
C52 C51 H51 119.8
C50 C51 H51 119.8
C53 C52 C51 119.3(5)
C53 C52 H52 120.4
C51 C52 H52 120.4
C54 C53 C52 120.5(5)
C54 C53 H53 119.7
C52 C53 H53 119.7
C53 C54 C55 120.6(5)
C53 C54 H54 119.7
C55 C54 H54 119.7
C54 C55 C50 120.7(5)
C54 C55 H55 119.7
C50 C55 H55 119.7
O31 C58 H58A 109.5
O31 C58 H58B 109.5
H58A C58 H58B 109.5
O31 C58 H58C 109.5
H58A C58 H58C 109.5
H58B C58 H58C 109.5
O32 C60 H60A 109.5
O32 C60 H60B 109.5
H60A C60 H60B 109.5
O32 C60 H60C 109.5
H60A C60 H60C 109.5
H60B C60 H60C 109.5
P1 O1 Zn1 131.42(12)
P1 O1 Zn2 126.54(11)
Zn1 O1 Zn2 98.64(8)
P1 O2 Zn3 140.15(13)
C17 O3 P1 116.91(18)
C18 O4 P1 117.81(19)
P2 O5 Zn2 135.10(12)
P2 O5 Zn1 123.04(11)
Zn2 O5 Zn1 99.05(8)
P2 O6 Zn4 141.31(13)
C19 O7 P2 118.01(19)
C20 O8 P2 116.77(18)
P4 O9 Zn1 144.18(13)
P4 O10 Zn4 126.17(12)
P4 O10 Zn3 131.22(12)
Zn4 O10 Zn3 98.14(8)
C23 O11 P4 118.63(19)
C24 O12 P4 118.2(2)
P3 O13 Zn3 127.23(12)
P3 O13 Zn4 131.18(12)
Zn3 O13 Zn4 99.06(8)
P3 O14 Zn2 143.15(13)
C21 O15 P3 117.20(19)
C22 O16 P3 118.47(19)
P5 O17 Zn6 129.68(12)
P5 O17 Zn5 127.76(12)
Zn6 O17 Zn5 98.54(8)
P5 O18 Zn7 142.17(13)
C47 O19 P5 118.85(19)
C48 O20 P5 117.11(19)
P6 O21 Zn5 133.10(12)
P6 O21 Zn6 124.97(11)
Zn5 O21 Zn6 99.42(8)
P6 O22 Zn8 141.15(13)
C43 O23 P6 118.70(18)
C44 O24 P6 117.19(18)
P7 O25 Zn5 142.33(13)
P7 O26 Zn7 127.19(12)
P7 O26 Zn8 131.10(12)
Zn7 O26 Zn8 99.50(8)
C45 O27 P7 117.26(18)
C46 O28 P7 118.52(19)
P8 O29 Zn6 143.82(13)
P8 O30 Zn8 126.76(12)
P8 O30 Zn7 129.88(12)
Zn8 O30 Zn7 98.44(8)
C58 O31 P8 118.51(19)
C60 O32 P8 118.36(19)
O2 P1 O1 116.77(12)
O2 P1 O3 112.41(12)
O1 P1 O3 105.40(11)
O2 P1 O4 106.33(12)
O1 P1 O4 108.97(12)
O3 P1 O4 106.53(12)
O6 P2 O5 116.96(12)
O6 P2 O8 112.94(12)
O5 P2 O8 105.18(11)
O6 P2 O7 106.13(12)
O5 P2 O7 108.75(12)
O8 P2 O7 106.39(12)
O14 P3 O13 117.20(12)
O14 P3 O15 106.28(12)
O13 P3 O15 109.73(12)
O14 P3 O16 112.61(12)
O13 P3 O16 103.92(11)
O15 P3 O16 106.70(12)
O9 P4 O10 117.28(12)
O9 P4 O11 112.80(12)
O10 P4 O11 103.92(11)
O9 P4 O12 106.19(12)
O10 P4 O12 109.82(12)
O11 P4 O12 106.38(12)
O18 P5 O17 116.90(12)
O18 P5 O20 112.36(12)
O17 P5 O20 104.97(11)
O18 P5 O19 106.37(12)
O17 P5 O19 109.24(12)
O20 P5 O19 106.57(12)
O22 P6 O21 116.78(12)
O22 P6 O24 112.70(12)
O21 P6 O24 104.89(11)
O22 P6 O23 106.31(11)
O21 P6 O23 108.84(12)
O24 P6 O23 106.91(12)
O25 P7 O26 117.19(12)
O25 P7 O28 112.97(12)
O26 P7 O28 103.79(11)
O25 P7 O27 106.19(12)
O26 P7 O27 109.71(12)
O28 P7 O27 106.57(12)
O29 P8 O30 117.32(12)
O29 P8 O31 112.87(12)
O30 P8 O31 103.98(11)
O29 P8 O32 105.97(12)
O30 P8 O32 109.88(12)
O31 P8 O32 106.38(12)
O9 Zn1 C1 119.49(11)
O9 Zn1 O1 106.45(8)
C1 Zn1 O1 118.06(11)
O9 Zn1 O5 102.50(8)
C1 Zn1 O5 124.71(11)
O1 Zn1 O5 77.41(7)
O14 Zn2 C5 115.04(11)
O14 Zn2 O5 104.27(8)
C5 Zn2 O5 123.56(11)
O14 Zn2 O1 101.96(8)
C5 Zn2 O1 127.29(11)
O5 Zn2 O1 77.61(8)
O2 Zn3 C9 119.99(11)
O2 Zn3 O13 100.54(8)
C9 Zn3 O13 124.57(11)
O2 Zn3 O10 108.43(8)
C9 Zn3 O10 117.28(11)
O13 Zn3 O10 77.97(8)
C13 Zn4 O6 117.53(11)
C13 Zn4 O13 120.24(11)
O6 Zn4 O13 105.86(8)
C13 Zn4 O10 127.50(10)
O6 Zn4 O10 99.99(8)
O13 Zn4 O10 78.05(8)
O25 Zn5 C25 115.62(11)
O25 Zn5 O21 105.37(8)
C25 Zn5 O21 120.39(11)
O25 Zn5 O17 101.11(8)
C25 Zn5 O17 129.50(11)
O21 Zn5 O17 77.63(8)
O29 Zn6 C29 118.74(11)
O29 Zn6 O17 108.12(8)
C29 Zn6 O17 117.65(11)
O29 Zn6 O21 101.83(8)
C29 Zn6 O21 125.22(11)
O17 Zn6 O21 77.63(7)
O18 Zn7 C33 120.27(11)
O18 Zn7 O26 100.40(8)
C33 Zn7 O26 124.75(11)
O18 Zn7 O30 108.57(8)
C33 Zn7 O30 116.91(11)
O26 Zn7 O30 77.72(8)
C37 Zn8 O22 117.21(11)
C37 Zn8 O30 126.88(11)
O22 Zn8 O30 100.73(8)
C37 Zn8 O26 120.60(11)
O22 Zn8 O26 106.10(8)
O30 Zn8 O26 77.79(8)

loop_
_geom_bond_atom_site_label_1
_geom_bond_atom_site_label_2
_geom_bond_distance
C1 C2 1.520(5)
C1 C4 1.522(5)
C1 C3 1.541(4)
C1 Zn1 1.987(3)
C2 H2A 0.9800
C2 H2B 0.9800
C2 H2C 0.9800
C3 H3A 0.9800
C3 H3B 0.9800
C3 H3C 0.9800
C4 H4A 0.9800
C4 H4B 0.9800
C4 H4C 0.9800
C5 C6 1.522(5)
C5 C7 1.527(4)
C5 C8 1.529(5)
C5 Zn2 1.994(3)
C6 H6A 0.9800
C6 H6B 0.9800
C6 H6C 0.9800
C7 H7A 0.9800
C7 H7B 0.9800
C7 H7C 0.9800
C8 H8A 0.9800
C8 H8B 0.9800
C8 H8C 0.9800
C9 C12 1.515(5)
C9 C11 1.519(5)
C9 C10 1.537(5)
C9 Zn3 1.992(3)
C10 H10A 0.9800
C10 H10B 0.9800
C10 H10C 0.9800
C11 H11A 0.9800
C11 H11B 0.9800
C11 H11C 0.9800
C12 H12A 0.9800
C12 H12B 0.9800
C12 H12C 0.9800
C13 C14 1.525(5)
C13 C15 1.531(5)
C13 C16 1.532(4)
C13 Zn4 1.989(3)
C14 H14A 0.9800
C14 H14B 0.9800
C14 H14C 0.9800
C15 H15A 0.9800
C15 H15B 0.9800
C15 H15C 0.9800
C16 H16A 0.9800
C16 H16B 0.9800
C16 H16C 0.9800
C17 O3 1.462(3)
C17 H17A 0.9800
C17 H17B 0.9800
C17 H17C 0.9800
C18 O4 1.457(4)
C18 H18A 0.9800
C18 H18B 0.9800
C18 H18C 0.9800
C19 O7 1.452(4)
C19 H19A 0.9800
C19 H19B 0.9800
C19 H19C 0.9800
C20 O8 1.458(4)
C20 H20A 0.9800
C20 H20B 0.9800
C20 H20C 0.9800
C21 O15 1.456(4)
C21 H21A 0.9800
C21 H21B 0.9800
C21 H21C 0.9800
C22 O16 1.448(3)
C22 H22A 0.9800
C22 H22B 0.9800
C22 H22C 0.9800
C23 O11 1.453(3)
C23 H23A 0.9800
C23 H23B 0.9800
C23 H23C 0.9800
C24 O12 1.447(4)
C24 H24A 0.9800
C24 H24B 0.9800
C24 H24C 0.9800
C25 C27 1.513(5)
C25 C28 1.530(4)
C25 C26 1.535(5)
C25 Zn5 1.993(3)
C26 H26A 0.9800
C26 H26B 0.9800
C26 H26C 0.9800
C27 H27A 0.9800
C27 H27B 0.9800
C27 H27C 0.9800
C28 H28A 0.9800
C28 H28B 0.9800
C28 H28C 0.9800
C29 C31 1.520(5)
C29 C30 1.526(5)
C29 C32 1.529(4)
C29 Zn6 1.979(3)
C30 H30A 0.9800
C30 H30B 0.9800
C30 H30C 0.9800
C31 H31A 0.9800
C31 H31B 0.9800
C31 H31C 0.9800
C32 H32A 0.9800
C32 H32B 0.9800
C32 H32C 0.9800
C33 C35 1.519(5)
C33 C36 1.520(5)
C33 C34 1.530(5)
C33 Zn7 1.991(3)
C34 H34A 0.9800
C34 H34B 0.9800
C34 H34C 0.9800
C35 H35A 0.9800
C35 H35B 0.9800
C35 H35C 0.9800
C36 H36A 0.9800
C36 H36B 0.9800
C36 H36C 0.9800
C37 C39 1.522(4)
C37 C38 1.530(5)
C37 C40 1.537(5)
C37 Zn8 1.989(3)
C38 H38A 0.9800
C38 H38B 0.9800
C38 H38C 0.9800
C39 H39A 0.9800
C39 H39B 0.9800
C39 H39C 0.9800
C40 H40A 0.9800
C40 H40B 0.9800
C40 H40C 0.9800
C43 O23 1.454(4)
C43 H43A 0.9800
C43 H43B 0.9800
C43 H43C 0.9800
C44 O24 1.459(3)
C44 H44A 0.9800
C44 H44B 0.9800
C44 H44C 0.9800
C45 O27 1.456(4)
C45 H45A 0.9800
C45 H45B 0.9800
C45 H45C 0.9800
C46 O28 1.449(3)
C46 H46A 0.9800
C46 H46B 0.9800
C46 H46C 0.9800
C47 O19 1.448(4)
C47 H47A 0.9800
C47 H47B 0.9800
C47 H47C 0.9800
C48 O20 1.455(4)
C48 H48A 0.9800
C48 H48B 0.9800
C48 H48C 0.9800
C49 C50 1.489(7)
C49 H49A 0.9800
C49 H49B 0.9800
C49 H49C 0.9800
C50 C55 1.367(8)
C50 C51 1.381(7)
C51 C52 1.381(8)
C51 H51 0.9500
C52 C53 1.367(9)
C52 H52 0.9500
C53 C54 1.346(9)
C53 H53 0.9500
C54 C55 1.366(8)
C54 H54 0.9500
C55 H55 0.9500
C58 O31 1.454(3)
C58 H58A 0.9800
C58 H58B 0.9800
C58 H58C 0.9800
C60 O32 1.447(4)
C60 H60A 0.9800
C60 H60B 0.9800
C60 H60C 0.9800
O1 P1 1.516(2)
O1 Zn1 2.0816(19)
O1 Zn2 2.1150(19)
O2 P1 1.490(2)
O2 Zn3 1.989(2)
O3 P1 1.572(2)
O4 P1 1.575(2)
O5 P2 1.516(2)
O5 Zn2 2.070(2)
O5 Zn1 2.1132(19)
O6 P2 1.487(2)
O6 Zn4 2.000(2)
O7 P2 1.577(2)
O8 P2 1.571(2)
O9 P4 1.488(2)
O9 Zn1 1.977(2)
O10 P4 1.516(2)
O10 Zn4 2.1024(19)
O10 Zn3 2.116(2)
O11 P4 1.574(2)
O12 P4 1.576(2)
O13 P3 1.513(2)
O13 Zn3 2.0896(19)
O13 Zn4 2.100(2)
O14 P3 1.485(2)
O14 Zn2 1.985(2)
O15 P3 1.572(2)
O16 P3 1.575(2)
O17 P5 1.513(2)
O17 Zn6 2.0897(19)
O17 Zn5 2.1132(19)
O18 P5 1.486(2)
O18 Zn7 1.990(2)
O19 P5 1.579(2)
O20 P5 1.573(2)
O21 P6 1.516(2)
O21 Zn5 2.0759(19)
O21 Zn6 2.0997(19)
O22 P6 1.487(2)
O22 Zn8 2.000(2)
O23 P6 1.576(2)
O24 P6 1.571(2)
O25 P7 1.489(2)
O25 Zn5 1.984(2)
O26 P7 1.514(2)
O26 Zn7 2.085(2)
O26 Zn8 2.1011(19)
O27 P7 1.578(2)
O28 P7 1.575(2)
O29 P8 1.486(2)
O29 Zn6 1.978(2)
O30 P8 1.514(2)
O30 Zn8 2.100(2)
O30 Zn7 2.1192(19)
O31 P8 1.569(2)
O32 P8 1.580(2)
